data_4322322
loop_
_publ_author_name
'Karl Hensen'
'Alexander Lemke'
'Thorsten Stumpf'
'Michael Bolte'
'Holger Fleischer'
'Colin R. Pulham'
'Robert O. Gould'
'Steven Harris'

_publ_contact_author
;
      Dr. Michael Bolte
      Institut f\"ur Organische Chemie
      J. W. Goethe-Universit\"at
      Marie-Curie-Str. 11
      60439 Frankfurt/Main
      Germany
;
_publ_contact_author_email bolte@chemie.uni-frankfurt.de
_publ_contact_author_fax '49 69 798 29128'
_publ_contact_author_phone '49 69 798 29136'
_publ_section_title
;
 Synthesis and Structural Characterization of
 (1,4-Dihydropyrid-1-yl)aluminum Complexes
;
_journal_name_full 'Inorganic Chemistry'
_journal_page_first 4700
_journal_page_last 4704
_journal_paper_doi 10.1021/ic9905695
_journal_volume 38
_journal_year 1999
_chemical_formula_sum 'C48 H60 Al Li N8'
_chemical_formula_weight 782.96
_chemical_name_systematic
; 
 ? 
;
_space_group_IT_number 1
_symmetry_cell_setting triclinic
_symmetry_space_group_name_Hall 'P 1'
_symmetry_space_group_name_H-M 'P 1'
_atom_sites_solution_hydrogens geom
_atom_sites_solution_primary direct
_atom_sites_solution_secondary difmap
_audit_creation_method SHELXL-97
_cell_angle_alpha 89.817(1)
_cell_angle_beta 107.533(1)
_cell_angle_gamma 90.358(1)
_cell_formula_units_Z 1
_cell_length_a 9.8484(1)
_cell_length_b 10.4148(1)
_cell_length_c 11.8007(1)
_cell_measurement_reflns_used 8192
_cell_measurement_temperature 173
_cell_measurement_theta_max 25.00
_cell_measurement_theta_min 1.00
_cell_volume 1154.13(2)
_computing_cell_refinement 'Siemens SMART'
_computing_data_collection 'Siemens SMART'
_computing_data_reduction 'Siemens SAINT'
_computing_molecular_graphics 'XP (Siemens XTL-Plus)'
_computing_structure_refinement 'SHELXL-97 (Sheldrick, 1997)'
_computing_structure_solution 'SHELXS-97 (Sheldrick, 1990)'
_diffrn_ambient_temperature 173
_diffrn_measured_fraction_theta_full 0.962
_diffrn_measured_fraction_theta_max 0.962
_diffrn_measurement_device 'Siemens CCD three circle diffractometer'
_diffrn_measurement_method \w
_diffrn_radiation_monochromator 'highly oriented graphite crystal'
_diffrn_radiation_source 'fine-focus sealed tube'
_diffrn_radiation_type MoK\a
_diffrn_radiation_wavelength 0.71073
_diffrn_reflns_av_R_equivalents 0.0357
_diffrn_reflns_av_sigmaI/netI 0.0492
_diffrn_reflns_limit_h_max 12
_diffrn_reflns_limit_h_min -12
_diffrn_reflns_limit_k_max 13
_diffrn_reflns_limit_k_min -12
_diffrn_reflns_limit_l_max 14
_diffrn_reflns_limit_l_min -14
_diffrn_reflns_number 20404
_diffrn_reflns_theta_full 26.43
_diffrn_reflns_theta_max 26.43
_diffrn_reflns_theta_min 1.96
_diffrn_standards_decay_% 0
_diffrn_standards_interval_time 840
_diffrn_standards_number 192
_exptl_absorpt_coefficient_mu 0.085
_exptl_absorpt_correction_T_max 1.0000
_exptl_absorpt_correction_T_min 0.7800
_exptl_absorpt_correction_type 'empirical, SADABS (Sheldrick,1996)'
_exptl_crystal_colour 'light yellow'
_exptl_crystal_density_diffrn 1.127
_exptl_crystal_density_meas ?
_exptl_crystal_density_method 'not measured'
_exptl_crystal_description block
_exptl_crystal_F_000 420
_exptl_crystal_size_max 1.00
_exptl_crystal_size_mid 0.70
_exptl_crystal_size_min 0.40
_refine_diff_density_max 0.403
_refine_diff_density_min -0.284
_refine_diff_density_rms 0.046
_refine_ls_abs_structure_details 'Flack H D (1983), Acta Cryst. A39, 876-881'
_refine_ls_abs_structure_Flack 0.1(3)
_refine_ls_extinction_method none
_refine_ls_goodness_of_fit_all 0.955
_refine_ls_goodness_of_fit_ref 0.955
_refine_ls_hydrogen_treatment mixed
_refine_ls_matrix_type full
_refine_ls_number_parameters 527
_refine_ls_number_reflns 8894
_refine_ls_number_restraints 23
_refine_ls_restrained_S_all 1.022
_refine_ls_R_factor_all 0.1071
_refine_ls_R_factor_gt 0.0773
_refine_ls_R_factor_obs 0.0773
_refine_ls_shift/su_max 0.481
_refine_ls_shift/su_mean 0.018
_refine_ls_structure_factor_coef Fsqd
_refine_ls_weighting_details 'w=1/[\s^2^(Fo^2^)+(0.1337P)^2^+0.4246P] where P=(Fo^2^+2Fc^2^)/3'
_refine_ls_weighting_scheme calc
_refine_ls_wR_factor_all 0.2280
_refine_ls_wR_factor_gt 0.2020
_refine_ls_wR_factor_obs 0.2020
_refine_ls_wR_factor_ref 0.2280
_reflns_number_gt 6121
_reflns_number_total 8894
_reflns_threshold_expression >2sigma(I)
_cod_data_source_file ic9905695_3.cif
_cod_data_source_block II
_cod_depositor_comments
;
The following automatic conversions were performed:

'_exptl_crystal_density_meas' value 'N/A' was changed to '?' - the
value is perceived as not measured.

Automatic conversion script
Id: cif_fix_values 3008 2015-01-20 13:52:24Z robertas 

The following automatic conversions were performed:

'_refine_ls_weighting_scheme' value 'calc
w=1/[\s^2^(Fo^2^)+(0.1337P)^2^+0.4246P] where P=(Fo^2^+2Fc^2^)/3' was
changed to 'calc'. New tag '_refine_ls_weighting_details' was
created. The value of the new tag was set to
'w=1/[\s^2^(Fo^2^)+(0.1337P)^2^+0.4246P] where P=(Fo^2^+2Fc^2^)/3'.

Automatic conversion script
Id: cif_fix_values 3143 2015-03-26 13:38:13Z robertas 
;
_cod_original_cell_volume 1154.133(19)
_cod_database_code 4322322

loop_
_symmetry_equiv_pos_as_xyz
'x, y, z'

loop_
_atom_site_label
_atom_site_type_symbol
_atom_site_fract_x
_atom_site_fract_y
_atom_site_fract_z
_atom_site_U_iso_or_equiv
_atom_site_adp_type
_atom_site_occupancy
_atom_site_calc_flag
_atom_site_refinement_flags
_atom_site_disorder_assembly
_atom_site_disorder_group
Al1 Al 1.02201(17) 0.53950(14) 0.51968(16) 0.0787(5) Uani 1 d . . .
Li1 Li 0.0289(7) 1.0127(7) 1.0303(7) 0.0567(16) Uani 1 d . . .
N11 N 0.1417(4) 1.0661(4) 1.2006(4) 0.0716(11) Uani 1 d . . .
C12 C 0.1751(6) 1.1866(6) 1.2283(6) 0.0845(15) Uani 1 d . . .
H12 H 0.1375 1.2498 1.1690 0.101 Uiso 1 calc R . .
C13 C 0.2621(7) 1.2284(8) 1.3386(7) 0.099(2) Uani 1 d . . .
H13 H 0.2832 1.3171 1.3533 0.119 Uiso 1 calc R . .
C14 C 0.3148(7) 1.1411(10) 1.4229(6) 0.100(2) Uani 1 d . . .
C14' C 0.4107(10) 1.1859(16) 1.5451(7) 0.188(6) Uani 1 d . . .
H14A H 0.4065 1.1228 1.6058 0.282 Uiso 1 calc R . .
H14B H 0.3777 1.2692 1.5645 0.282 Uiso 1 calc R . .
H14C H 0.5091 1.1942 1.5430 0.282 Uiso 1 calc R . .
C15 C 0.2791(9) 1.0161(9) 1.3951(6) 0.114(2) Uani 1 d . . .
H15 H 0.3146 0.9516 1.4535 0.137 Uiso 1 calc R . .
C16 C 0.1936(7) 0.9813(6) 1.2855(5) 0.0889(16) Uani 1 d . . .
H16 H 0.1707 0.8931 1.2698 0.107 Uiso 1 calc R . .
N21 N -0.1135(4) 1.1463(3) 0.9389(3) 0.0607(9) Uani 1 d . . .
C22 C -0.0668(5) 1.2409(4) 0.8826(5) 0.0661(12) Uani 1 d . . .
H22 H 0.0312 1.2423 0.8873 0.079 Uiso 1 calc R . .
C23 C -0.1529(5) 1.3360(4) 0.8182(4) 0.0644(11) Uani 1 d . . .
H23 H -0.1138 1.4006 0.7802 0.077 Uiso 1 calc R . .
C24 C -0.2970(5) 1.3376(4) 0.8087(4) 0.0607(11) Uani 1 d . . .
C24' C -0.3942(6) 1.4417(6) 0.7416(5) 0.0870(16) Uani 1 d . . .
H24A H -0.4333 1.4168 0.6580 0.131 Uiso 1 calc R . .
H24B H -0.3403 1.5220 0.7471 0.131 Uiso 1 calc R . .
H24C H -0.4722 1.4539 0.7760 0.131 Uiso 1 calc R . .
C25 C -0.3463(5) 1.2391(5) 0.8660(4) 0.0666(11) Uani 1 d . . .
H25 H -0.4444 1.2338 0.8607 0.080 Uiso 1 calc R . .
C26 C -0.2522(5) 1.1491(5) 0.9306(4) 0.0677(12) Uani 1 d . . .
H26 H -0.2878 1.0850 0.9718 0.081 Uiso 1 calc R . .
N31 N 0.1777(4) 0.9703(4) 0.9444(3) 0.0623(9) Uani 1 d . . .
C32 C 0.3129(5) 0.9483(6) 1.0064(4) 0.0739(13) Uani 1 d . . .
H32 H 0.3407 0.9631 1.0897 0.089 Uiso 1 calc R . .
C33 C 0.4135(5) 0.9062(6) 0.9582(5) 0.0785(14) Uani 1 d . . .
H33 H 0.5070 0.8888 1.0082 0.094 Uiso 1 calc R . .
C34 C 0.3811(6) 0.8890(5) 0.8392(5) 0.0747(13) Uani 1 d . . .
C34' C 0.4900(8) 0.8437(9) 0.7824(7) 0.118(2) Uani 1 d . . .
H34A H 0.4598 0.8674 0.6981 0.177 Uiso 1 calc R . .
H34B H 0.4990 0.7502 0.7901 0.177 Uiso 1 calc R . .
H34C H 0.5822 0.8841 0.8221 0.177 Uiso 1 calc R . .
C35 C 0.2440(6) 0.9150(5) 0.7722(5) 0.0753(13) Uani 1 d . . .
H35 H 0.2167 0.9059 0.6882 0.090 Uiso 1 calc R . .
C36 C 0.1443(5) 0.9550(5) 0.8279(5) 0.0710(12) Uani 1 d . . .
H36 H 0.0495 0.9718 0.7803 0.085 Uiso 1 calc R . .
N41 N -0.0786(4) 0.8496(4) 1.0475(3) 0.0659(10) Uani 1 d . . .
C42 C -0.0721(6) 0.7434(5) 0.9883(4) 0.0708(12) Uani 1 d . . .
H42 H -0.0196 0.7452 0.9327 0.085 Uiso 1 calc R . .
C43 C -0.1380(7) 0.6297(5) 1.0035(5) 0.0820(15) Uani 1 d . . .
H43 H -0.1301 0.5563 0.9584 0.098 Uiso 1 calc R . .
C44 C -0.2138(6) 0.6217(5) 1.0821(4) 0.0805(15) Uani 1 d . . .
C44' C -0.2842(11) 0.4997(8) 1.1044(7) 0.133(3) Uani 1 d . . .
H44A H -0.2997 0.5040 1.1825 0.200 Uiso 1 calc R . .
H44B H -0.2229 0.4265 1.1024 0.200 Uiso 1 calc R . .
H44C H -0.3760 0.4890 1.0428 0.200 Uiso 1 calc R . .
C45 C -0.2220(6) 0.7332(6) 1.1453(5) 0.0784(14) Uani 1 d . . .
H45 H -0.2754 0.7337 1.2002 0.094 Uiso 1 calc R . .
C46 C -0.1523(5) 0.8413(5) 1.1272(5) 0.0706(12) Uani 1 d . . .
H46 H -0.1556 0.9151 1.1733 0.085 Uiso 1 calc R . .
N51 N 1.1570(4) 0.5683(4) 0.4423(4) 0.0669(10) Uani 1 d . . .
C52 C 1.2974(7) 0.6044(10) 0.5022(5) 0.136(4) Uani 1 d D . .
H52 H 1.3249 0.6027 0.5865 0.163 Uiso 1 calc R . .
C53 C 1.3963(6) 0.6410(8) 0.4527(5) 0.0976(19) Uani 1 d D . .
H53 H 1.4896 0.6642 0.4998 0.117 Uiso 1 calc R . .
C54 C 1.3583(6) 0.6439(7) 0.3316(6) 0.096(2) Uani 1 d D . .
H54 H 1.3326 0.7366 0.3318 0.116 Uiso 1 calc R . .
C54' C 1.4597(9) 0.6744(16) 0.2726(8) 0.214(7) Uani 1 d D . .
H54A H 1.4169 0.6624 0.1868 0.321 Uiso 1 calc R . .
H54B H 1.5423 0.6180 0.3013 0.321 Uiso 1 calc R . .
H54C H 1.4901 0.7640 0.2887 0.321 Uiso 1 calc R . .
C55 C 1.2211(6) 0.6144(7) 0.2651(5) 0.0945(18) Uani 1 d D . .
H55 H 1.1925 0.6217 0.1809 0.113 Uiso 1 calc R . .
C56 C 1.1304(6) 0.5758(6) 0.3202(5) 0.0915(17) Uani 1 d D . .
H56 H 1.0381 0.5509 0.2720 0.110 Uiso 1 calc R . .
N61 N 0.9351(5) 0.6898(4) 0.5394(5) 0.0794(12) Uani 1 d . . .
C62 C 0.9418(7) 0.8003(6) 0.4749(5) 0.0913(17) Uani 1 d D . .
H62 H 0.9900 0.7955 0.4164 0.110 Uiso 1 calc R . .
C63 C 0.8861(8) 0.9105(6) 0.4891(6) 0.106(2) Uani 1 d D . .
H63 H 0.8925 0.9822 0.4410 0.127 Uiso 1 calc R . .
C64 C 0.8166(8) 0.9213(7) 0.5769(6) 0.112(3) Uani 1 d D . .
H64 H 0.7204 0.9095 0.5178 0.134 Uiso 1 calc R . .
C64' C 0.7849(17) 1.0483(7) 0.6048(9) 0.229(8) Uani 1 d D . .
H64A H 0.7238 1.0447 0.6567 0.344 Uiso 1 calc R . .
H64B H 0.7355 1.0940 0.5314 0.344 Uiso 1 calc R . .
H64C H 0.8736 1.0936 0.6455 0.344 Uiso 1 calc R . .
C65 C 0.8010(6) 0.8192(7) 0.6379(6) 0.0939(19) Uani 1 d D . .
H65 H 0.7606 0.8274 0.7012 0.113 Uiso 1 calc R . .
C66 C 0.8421(12) 0.7038(6) 0.6109(11) 0.160(5) Uani 1 d D . .
H66 H 0.8083 0.6290 0.6402 0.192 Uiso 1 calc R . .
N71 N 1.1139(6) 0.4812(4) 0.6719(5) 0.0902(15) Uani 1 d . . .
C72 C 1.1747(11) 0.5609(6) 0.7727(7) 0.125(3) Uani 1 d D . .
H72 H 1.1666 0.6511 0.7605 0.151 Uiso 1 calc R . .
C73 C 1.2406(8) 0.5211(7) 0.8806(7) 0.112(2) Uani 1 d D . .
H73 H 1.2655 0.5785 0.9461 0.135 Uiso 1 calc R . .
C74 C 1.2733(6) 0.3880(8) 0.8951(7) 0.104(2) Uani 1 d D . .
H74 H 1.3693 0.4044 0.8853 0.125 Uiso 1 calc R . .
C74' C 1.3359(8) 0.3416(9) 1.0100(7) 0.157(4) Uani 1 d D . .
H74A H 1.4245 0.2973 1.0135 0.235 Uiso 1 calc R . .
H74B H 1.2703 0.2816 1.0310 0.235 Uiso 1 calc R . .
H74C H 1.3567 0.4135 1.0661 0.235 Uiso 1 calc R . .
C75 C 1.2380(7) 0.3103(6) 0.7990(8) 0.105(2) Uani 1 d D . .
H75 H 1.2668 0.2230 0.8056 0.126 Uiso 1 calc R . .
C76 C 1.1636(8) 0.3577(6) 0.6970(7) 0.111(2) Uani 1 d D . .
H76 H 1.1408 0.2999 0.6318 0.133 Uiso 1 calc R . .
N81 N 0.8937(5) 0.4160(4) 0.4394(5) 0.0867(14) Uani 1 d . . .
C82 C 0.7529(7) 0.4016(6) 0.4460(6) 0.0981(19) Uani 1 d D . .
H82 H 0.7244 0.4490 0.5036 0.118 Uiso 1 calc R . .
C83 C 0.6562(6) 0.3197(5) 0.3698(4) 0.0717(12) Uani 1 d D . .
H83 H 0.5573 0.3270 0.3606 0.086 Uiso 1 calc R . .
C84 C 0.7029(5) 0.2298(4) 0.3088(4) 0.0654(12) Uani 1 d D . .
H84 H 0.7177 0.1689 0.3771 0.079 Uiso 1 calc R . .
C84' C 0.6098(6) 0.1409(6) 0.2336(6) 0.103(2) Uani 1 d D . .
H84A H 0.6605 0.0952 0.1863 0.154 Uiso 1 calc R . .
H84B H 0.5286 0.1866 0.1805 0.154 Uiso 1 calc R . .
H84C H 0.5757 0.0792 0.2818 0.154 Uiso 1 calc R . .
C85 C 0.8476(6) 0.2229(5) 0.3181(6) 0.0874(17) Uani 1 d D . .
H85 H 0.8858 0.1532 0.2860 0.105 Uiso 1 calc R . .
C86 C 0.9280(7) 0.3191(7) 0.3742(9) 0.127(3) Uani 1 d D . .
H86 H 1.0223 0.3217 0.3686 0.152 Uiso 1 calc R . .

loop_
_atom_site_aniso_label
_atom_site_aniso_U_11
_atom_site_aniso_U_22
_atom_site_aniso_U_33
_atom_site_aniso_U_23
_atom_site_aniso_U_13
_atom_site_aniso_U_12
Al1 0.0745(10) 0.0610(8) 0.1167(13) -0.0186(8) 0.0532(9) -0.0071(7)
Li1 0.049(4) 0.059(4) 0.065(4) 0.006(3) 0.020(3) 0.001(3)
N11 0.072(3) 0.071(3) 0.075(3) -0.002(2) 0.028(2) 0.008(2)
C12 0.068(3) 0.080(4) 0.102(4) -0.014(3) 0.020(3) 0.011(3)
C13 0.070(4) 0.118(5) 0.111(5) -0.045(4) 0.031(4) 0.003(3)
C14 0.062(3) 0.172(7) 0.071(4) -0.035(4) 0.028(3) -0.008(4)
C14' 0.108(6) 0.368(19) 0.086(5) -0.079(8) 0.026(5) -0.041(8)
C15 0.127(6) 0.149(7) 0.068(4) 0.007(4) 0.033(4) -0.010(5)
C16 0.111(5) 0.084(4) 0.075(4) 0.004(3) 0.034(3) -0.008(3)
N21 0.054(2) 0.061(2) 0.072(2) 0.0048(17) 0.0279(17) -0.0042(16)
C22 0.053(3) 0.064(3) 0.088(3) 0.006(2) 0.031(2) -0.002(2)
C23 0.064(3) 0.055(2) 0.079(3) 0.006(2) 0.029(2) -0.004(2)
C24 0.066(3) 0.057(2) 0.054(2) -0.0026(19) 0.011(2) 0.004(2)
C24' 0.077(3) 0.083(3) 0.086(4) 0.018(3) 0.001(3) 0.005(3)
C25 0.049(2) 0.075(3) 0.075(3) 0.006(2) 0.018(2) -0.007(2)
C26 0.060(3) 0.070(3) 0.077(3) 0.008(2) 0.026(2) -0.007(2)
N31 0.057(2) 0.070(2) 0.061(2) 0.0008(17) 0.0189(17) -0.0028(17)
C32 0.053(3) 0.110(4) 0.057(3) -0.005(3) 0.014(2) -0.008(2)
C33 0.051(3) 0.106(4) 0.074(3) -0.011(3) 0.012(2) -0.002(2)
C34 0.067(3) 0.082(3) 0.080(4) -0.006(3) 0.030(3) -0.009(2)
C34' 0.107(5) 0.154(7) 0.110(5) -0.027(5) 0.057(4) 0.008(5)
C35 0.084(4) 0.083(3) 0.059(3) -0.010(2) 0.022(3) -0.009(3)
C36 0.060(3) 0.072(3) 0.077(3) -0.004(2) 0.013(2) -0.004(2)
N41 0.063(2) 0.071(2) 0.066(2) 0.0094(19) 0.0214(18) 0.0030(18)
C42 0.085(3) 0.074(3) 0.056(3) -0.010(2) 0.025(2) -0.010(2)
C43 0.104(4) 0.073(3) 0.064(3) -0.019(2) 0.017(3) -0.025(3)
C44 0.097(4) 0.083(3) 0.056(3) 0.002(2) 0.016(3) -0.036(3)
C44' 0.185(8) 0.111(5) 0.110(5) -0.011(4) 0.056(5) -0.079(6)
C45 0.074(3) 0.092(4) 0.071(3) 0.012(3) 0.026(2) -0.020(3)
C46 0.067(3) 0.064(3) 0.087(3) -0.001(2) 0.031(3) 0.003(2)
N51 0.053(2) 0.078(3) 0.072(3) 0.002(2) 0.0235(18) 0.0079(18)
C52 0.085(4) 0.258(10) 0.059(3) 0.024(5) 0.013(3) -0.064(5)
C53 0.060(3) 0.155(6) 0.080(4) 0.021(4) 0.025(3) 0.005(3)
C54 0.080(4) 0.117(5) 0.107(5) 0.051(4) 0.051(4) 0.028(3)
C54' 0.148(9) 0.37(2) 0.145(8) 0.097(11) 0.077(7) -0.021(10)
C55 0.082(4) 0.135(5) 0.068(3) 0.018(3) 0.025(3) 0.026(4)
C56 0.080(4) 0.117(5) 0.073(4) -0.014(3) 0.015(3) 0.020(3)
N61 0.073(3) 0.060(2) 0.115(3) -0.019(2) 0.044(2) 0.0008(19)
C62 0.112(5) 0.085(4) 0.085(4) 0.003(3) 0.041(3) 0.031(3)
C63 0.134(6) 0.095(4) 0.083(4) 0.003(3) 0.026(4) 0.048(4)
C64 0.113(5) 0.136(6) 0.066(3) -0.012(4) -0.005(3) 0.075(5)
C64' 0.40(2) 0.173(10) 0.129(7) 0.043(7) 0.097(10) 0.192(13)
C65 0.058(3) 0.128(5) 0.095(4) -0.022(4) 0.021(3) 0.026(3)
C66 0.205(10) 0.078(4) 0.272(13) -0.045(6) 0.186(10) -0.028(5)
N71 0.124(4) 0.056(2) 0.117(4) -0.006(2) 0.077(3) -0.016(2)
C72 0.215(9) 0.067(4) 0.114(6) 0.010(4) 0.079(6) 0.000(4)
C73 0.126(6) 0.098(5) 0.116(6) 0.030(4) 0.042(5) -0.017(4)
C74 0.059(3) 0.123(6) 0.136(6) 0.067(5) 0.037(4) -0.002(3)
C74' 0.082(5) 0.158(8) 0.210(11) 0.047(8) 0.013(6) -0.029(5)
C75 0.093(5) 0.072(4) 0.172(8) 0.016(5) 0.075(5) 0.003(3)
C76 0.137(6) 0.060(3) 0.172(7) 0.016(4) 0.101(6) 0.002(3)
N81 0.071(3) 0.070(3) 0.138(4) -0.028(3) 0.061(3) -0.007(2)
C82 0.092(4) 0.096(4) 0.128(5) -0.024(4) 0.065(4) -0.005(3)
C83 0.063(3) 0.079(3) 0.079(3) 0.000(3) 0.031(2) 0.003(2)
C84 0.081(3) 0.055(2) 0.065(3) 0.016(2) 0.030(2) 0.003(2)
C84' 0.077(4) 0.123(5) 0.103(5) -0.010(4) 0.018(3) 0.006(4)
C85 0.078(4) 0.060(3) 0.136(5) -0.030(3) 0.051(3) -0.008(2)
C86 0.084(5) 0.109(5) 0.211(9) -0.047(5) 0.080(5) -0.010(4)

loop_
_atom_type_symbol
_atom_type_description
_atom_type_scat_dispersion_real
_atom_type_scat_dispersion_imag
_atom_type_scat_source
C C 0.0033 0.0016 'International Tables Vol C Tables 4.2.6.8 and 6.1.1.4'
H H 0.0000 0.0000 'International Tables Vol C Tables 4.2.6.8 and 6.1.1.4'
Li Li -0.0003 0.0001 'International Tables Vol C Tables 4.2.6.8 and 6.1.1.4'
N N 0.0061 0.0033 'International Tables Vol C Tables 4.2.6.8 and 6.1.1.4'
Al Al 0.0645 0.0514 'International Tables Vol C Tables 4.2.6.8 and 6.1.1.4'

loop_
_geom_angle_atom_site_label_1
_geom_angle_atom_site_label_2
_geom_angle_atom_site_label_3
_geom_angle
_geom_angle_site_symmetry_1
_geom_angle_site_symmetry_3
_geom_angle_publ_flag
N61 Al1 N81 112.7(2) . . ?
N61 Al1 N51 111.2(2) . . ?
N81 Al1 N51 109.7(2) . . ?
N61 Al1 N71 105.5(2) . . ?
N81 Al1 N71 109.2(2) . . ?
N51 Al1 N71 108.4(2) . . ?
N41 Li1 N21 109.0(4) . . ?
N41 Li1 N11 105.8(4) . . ?
N21 Li1 N11 114.4(4) . . ?
N41 Li1 N31 109.4(4) . . ?
N21 Li1 N31 111.5(4) . . ?
N11 Li1 N31 106.5(3) . . ?
C12 N11 C16 116.1(5) . . ?
C12 N11 Li1 121.5(4) . . ?
C16 N11 Li1 122.2(4) . . ?
N11 C12 C13 124.6(6) . . ?
C14 C13 C12 118.4(7) . . ?
C13 C14 C15 117.2(6) . . ?
C13 C14 C14' 119.0(9) . . ?
C15 C14 C14' 123.8(9) . . ?
C16 C15 C14 121.5(7) . . ?
N11 C16 C15 122.1(6) . . ?
C22 N21 C26 116.0(4) . . ?
C22 N21 Li1 118.6(4) . . ?
C26 N21 Li1 125.4(4) . . ?
N21 C22 C23 123.7(4) . . ?
C22 C23 C24 120.2(4) . . ?
C23 C24 C25 116.4(4) . . ?
C23 C24 C24' 121.8(4) . . ?
C25 C24 C24' 121.8(5) . . ?
C26 C25 C24 119.7(4) . . ?
N21 C26 C25 124.1(4) . . ?
C36 N31 C32 116.4(4) . . ?
C36 N31 Li1 123.0(4) . . ?
C32 N31 Li1 120.5(4) . . ?
N31 C32 C33 124.2(5) . . ?
C34 C33 C32 120.3(5) . . ?
C33 C34 C35 117.0(5) . . ?
C33 C34 C34' 121.9(6) . . ?
C35 C34 C34' 121.2(5) . . ?
C34 C35 C36 119.9(5) . . ?
N31 C36 C35 122.2(5) . . ?
C42 N41 C46 116.1(4) . . ?
C42 N41 Li1 122.3(4) . . ?
C46 N41 Li1 121.4(4) . . ?
N41 C42 C43 123.2(5) . . ?
C44 C43 C42 120.8(5) . . ?
C43 C44 C45 116.8(4) . . ?
C43 C44 C44' 123.0(6) . . ?
C45 C44 C44' 120.2(6) . . ?
C46 C45 C44 119.2(5) . . ?
N41 C46 C45 123.9(5) . . ?
C56 N51 C52 111.0(4) . . ?
C56 N51 Al1 125.6(4) . . ?
C52 N51 Al1 122.7(4) . . ?
C53 C52 N51 126.5(5) . . ?
C52 C53 C54 117.3(6) . . ?
C55 C54 C53 120.3(5) . . ?
C55 C54 C54' 119.0(7) . . ?
C53 C54 C54' 120.6(7) . . ?
C56 C55 C54 118.8(5) . . ?
C55 C56 N51 125.9(6) . . ?
C62 N61 C66 112.3(5) . . ?
C62 N61 Al1 122.4(4) . . ?
C66 N61 Al1 125.0(4) . . ?
C63 C62 N61 124.4(6) . . ?
C62 C63 C64 119.0(7) . . ?
C65 C64 C63 119.8(5) . . ?
C65 C64 C64' 123.6(7) . . ?
C63 C64 C64' 116.0(8) . . ?
C64 C65 C66 120.0(7) . . ?
C65 C66 N61 122.1(6) . . ?
C76 N71 C72 109.4(6) . . ?
C76 N71 Al1 123.6(5) . . ?
C72 N71 Al1 125.3(4) . . ?
C73 C72 N71 126.0(6) . . ?
C72 C73 C74 117.0(8) . . ?
C75 C74 C74' 122.3(7) . . ?
C75 C74 C73 119.5(6) . . ?
C74' C74 C73 118.2(8) . . ?
C76 C75 C74 118.6(6) . . ?
C75 C76 N71 128.2(7) . . ?
C86 N81 C82 111.5(5) . . ?
C86 N81 Al1 123.5(4) . . ?
C82 N81 Al1 124.7(3) . . ?
C83 C82 N81 121.1(5) . . ?
C84 C83 C82 119.8(5) . . ?
C83 C84 C85 120.2(4) . . ?
C83 C84 C84' 122.1(5) . . ?
C85 C84 C84' 117.8(5) . . ?
C86 C85 C84 116.0(5) . . ?
C85 C86 N81 128.7(6) . . ?

loop_
_geom_bond_atom_site_label_1
_geom_bond_atom_site_label_2
_geom_bond_distance
_geom_bond_site_symmetry_2
_geom_bond_publ_flag
Al1 N61 1.838(4) . ?
Al1 N81 1.848(5) . ?
Al1 N51 1.849(4) . ?
Al1 N71 1.853(6) . ?
Li1 N41 2.037(8) . ?
Li1 N21 2.042(8) . ?
Li1 N11 2.058(9) . ?
Li1 N31 2.069(8) . ?
N11 C12 1.312(7) . ?
N11 C16 1.318(7) . ?
C12 C13 1.395(9) . ?
C13 C14 1.332(11) . ?
C14 C15 1.362(11) . ?
C14 C14' 1.539(10) . ?
C15 C16 1.362(10) . ?
N21 C22 1.341(6) . ?
N21 C26 1.340(6) . ?
C22 C23 1.376(7) . ?
C23 C24 1.390(7) . ?
C24 C25 1.390(6) . ?
C24 C24' 1.506(7) . ?
C25 C26 1.378(7) . ?
N31 C36 1.324(7) . ?
N31 C32 1.333(6) . ?
C32 C33 1.357(7) . ?
C33 C34 1.356(7) . ?
C34 C35 1.371(8) . ?
C34 C34' 1.504(8) . ?
C35 C36 1.402(7) . ?
N41 C42 1.322(6) . ?
N41 C46 1.352(6) . ?
C42 C43 1.384(7) . ?
C43 C44 1.356(8) . ?
C44 C45 1.398(8) . ?
C44 C44' 1.504(8) . ?
C45 C46 1.365(7) . ?
N51 C56 1.387(7) . ?
N51 C52 1.400(7) . ?
C52 C53 1.331(8) . ?
C53 C54 1.364(9) . ?
C54 C55 1.376(9) . ?
C54 C54' 1.413(6) . ?
C55 C56 1.314(8) . ?
N61 C62 1.390(8) . ?
N61 C66 1.428(8) . ?
C62 C63 1.307(7) . ?
C63 C64 1.409(10) . ?
C64 C65 1.315(10) . ?
C64 C64' 1.423(7) . ?
C65 C66 1.341(8) . ?
N71 C76 1.378(8) . ?
N71 C72 1.426(9) . ?
C72 C73 1.310(10) . ?
C73 C74 1.423(10) . ?
C74 C75 1.352(10) . ?
C74 C74' 1.395(7) . ?
C75 C76 1.303(9) . ?
N81 C86 1.375(8) . ?
N81 C82 1.419(7) . ?
C82 C83 1.386(8) . ?
C83 C84 1.347(7) . ?
C84 C85 1.398(7) . ?
C84 C84' 1.411(6) . ?
C85 C86 1.322(8) . ?

loop_
_geom_torsion_atom_site_label_1
_geom_torsion_atom_site_label_2
_geom_torsion_atom_site_label_3
_geom_torsion_atom_site_label_4
_geom_torsion
_geom_torsion_site_symmetry_1
_geom_torsion_site_symmetry_2
_geom_torsion_site_symmetry_3
_geom_torsion_site_symmetry_4
_geom_torsion_publ_flag
N41 Li1 N11 C12 -152.1(4) . . . . ?
N21 Li1 N11 C12 -32.1(6) . . . . ?
N31 Li1 N11 C12 91.5(5) . . . . ?
N41 Li1 N11 C16 33.1(6) . . . . ?
N21 Li1 N11 C16 153.1(5) . . . . ?
N31 Li1 N11 C16 -83.3(5) . . . . ?
C16 N11 C12 C13 1.2(8) . . . . ?
Li1 N11 C12 C13 -173.9(5) . . . . ?
N11 C12 C13 C14 -0.5(9) . . . . ?
C12 C13 C14 C15 -0.3(9) . . . . ?
C12 C13 C14 C14' -179.9(6) . . . . ?
C13 C14 C15 C16 0.3(10) . . . . ?
C14' C14 C15 C16 180.0(7) . . . . ?
C12 N11 C16 C15 -1.1(9) . . . . ?
Li1 N11 C16 C15 173.9(6) . . . . ?
C14 C15 C16 N11 0.4(11) . . . . ?
N41 Li1 N21 C22 -157.3(4) . . . . ?
N11 Li1 N21 C22 84.5(5) . . . . ?
N31 Li1 N21 C22 -36.4(6) . . . . ?
N41 Li1 N21 C26 23.3(6) . . . . ?
N11 Li1 N21 C26 -94.9(5) . . . . ?
N31 Li1 N21 C26 144.2(4) . . . . ?
C26 N21 C22 C23 -0.6(7) . . . . ?
Li1 N21 C22 C23 179.9(5) . . . . ?
N21 C22 C23 C24 -0.1(8) . . . . ?
C22 C23 C24 C25 -0.5(7) . . . . ?
C22 C23 C24 C24' 178.6(5) . . . . ?
C23 C24 C25 C26 1.9(7) . . . . ?
C24' C24 C25 C26 -177.2(5) . . . . ?
C22 N21 C26 C25 2.1(7) . . . . ?
Li1 N21 C26 C25 -178.5(5) . . . . ?
C24 C25 C26 N21 -2.8(8) . . . . ?
N41 Li1 N31 C36 78.8(5) . . . . ?
N21 Li1 N31 C36 -41.8(6) . . . . ?
N11 Li1 N31 C36 -167.3(4) . . . . ?
N41 Li1 N31 C32 -96.6(5) . . . . ?
N21 Li1 N31 C32 142.7(4) . . . . ?
N11 Li1 N31 C32 17.2(6) . . . . ?
C36 N31 C32 C33 -3.3(8) . . . . ?
Li1 N31 C32 C33 172.4(5) . . . . ?
N31 C32 C33 C34 2.9(9) . . . . ?
C32 C33 C34 C35 -0.4(8) . . . . ?
C32 C33 C34 C34' 179.4(7) . . . . ?
C33 C34 C35 C36 -1.2(8) . . . . ?
C34' C34 C35 C36 179.0(6) . . . . ?
C32 N31 C36 C35 1.5(7) . . . . ?
Li1 N31 C36 C35 -174.1(4) . . . . ?
C34 C35 C36 N31 0.7(8) . . . . ?
N21 Li1 N41 C42 108.7(5) . . . . ?
N11 Li1 N41 C42 -127.8(4) . . . . ?
N31 Li1 N41 C42 -13.5(6) . . . . ?
N21 Li1 N41 C46 -76.5(5) . . . . ?
N11 Li1 N41 C46 47.0(5) . . . . ?
N31 Li1 N41 C46 161.4(4) . . . . ?
C46 N41 C42 C43 1.3(7) . . . . ?
Li1 N41 C42 C43 176.4(5) . . . . ?
N41 C42 C43 C44 -0.3(9) . . . . ?
C42 C43 C44 C45 0.3(9) . . . . ?
C42 C43 C44 C44' -178.3(7) . . . . ?
C43 C44 C45 C46 -1.4(8) . . . . ?
C44' C44 C45 C46 177.3(6) . . . . ?
C42 N41 C46 C45 -2.5(7) . . . . ?
Li1 N41 C46 C45 -177.6(5) . . . . ?
C44 C45 C46 N41 2.6(8) . . . . ?
N61 Al1 N51 C56 -84.3(5) . . . . ?
N81 Al1 N51 C56 41.0(5) . . . . ?
N71 Al1 N51 C56 160.1(4) . . . . ?
N61 Al1 N51 C52 85.7(7) . . . . ?
N81 Al1 N51 C52 -149.0(6) . . . . ?
N71 Al1 N51 C52 -29.8(7) . . . . ?
C56 N51 C52 C53 -0.4(13) . . . . ?
Al1 N51 C52 C53 -171.8(8) . . . . ?
N51 C52 C53 C54 0.0(15) . . . . ?
C52 C53 C54 C55 2.4(12) . . . . ?
C52 C53 C54 C54' -176.3(11) . . . . ?
C53 C54 C55 C56 -4.2(11) . . . . ?
C54' C54 C55 C56 174.5(10) . . . . ?
C54 C55 C56 N51 3.9(10) . . . . ?
C52 N51 C56 C55 -1.6(10) . . . . ?
Al1 N51 C56 C55 169.5(5) . . . . ?
N81 Al1 N61 C62 -106.6(5) . . . . ?
N51 Al1 N61 C62 17.0(5) . . . . ?
N71 Al1 N61 C62 134.4(5) . . . . ?
N81 Al1 N61 C66 66.2(8) . . . . ?
N51 Al1 N61 C66 -170.1(7) . . . . ?
N71 Al1 N61 C66 -52.8(7) . . . . ?
C66 N61 C62 C63 9.0(10) . . . . ?
Al1 N61 C62 C63 -177.3(6) . . . . ?
N61 C62 C63 C64 1.3(11) . . . . ?
C62 C63 C64 C65 -4.1(11) . . . . ?
C62 C63 C64 C64' 167.4(9) . . . . ?
C63 C64 C65 C66 -4.7(12) . . . . ?
C64' C64 C65 C66 -175.5(11) . . . . ?
C64 C65 C66 N61 16.5(15) . . . . ?
C62 N61 C66 C65 -17.9(13) . . . . ?
Al1 N61 C66 C65 168.6(8) . . . . ?
N61 Al1 N71 C76 164.3(5) . . . . ?
N81 Al1 N71 C76 43.0(5) . . . . ?
N51 Al1 N71 C76 -76.5(5) . . . . ?
N61 Al1 N71 C72 -32.5(6) . . . . ?
N81 Al1 N71 C72 -153.8(6) . . . . ?
N51 Al1 N71 C72 86.7(6) . . . . ?
C76 N71 C72 C73 -14.4(11) . . . . ?
Al1 N71 C72 C73 -179.6(7) . . . . ?
N71 C72 C73 C74 10.0(13) . . . . ?
C72 C73 C74 C75 1.1(10) . . . . ?
C72 C73 C74 C74' -176.3(8) . . . . ?
C74' C74 C75 C76 171.3(7) . . . . ?
C73 C74 C75 C76 -6.0(9) . . . . ?
C74 C75 C76 N71 0.2(11) . . . . ?
C72 N71 C76 C75 9.1(9) . . . . ?
Al1 N71 C76 C75 174.6(6) . . . . ?
N61 Al1 N81 C86 153.9(6) . . . . ?
N51 Al1 N81 C86 29.5(7) . . . . ?
N71 Al1 N81 C86 -89.2(7) . . . . ?
N61 Al1 N81 C82 -32.2(6) . . . . ?
N51 Al1 N81 C82 -156.6(5) . . . . ?
N71 Al1 N81 C82 84.7(6) . . . . ?
C86 N81 C82 C83 -15.4(10) . . . . ?
Al1 N81 C82 C83 170.1(5) . . . . ?
N81 C82 C83 C84 16.3(9) . . . . ?
C82 C83 C84 C85 -3.0(8) . . . . ?
C82 C83 C84 C84' 177.5(6) . . . . ?
C83 C84 C85 C86 -9.6(9) . . . . ?
C84' C84 C85 C86 169.9(7) . . . . ?
C84 C85 C86 N81 10.3(14) . . . . ?
C82 N81 C86 C85 2.0(13) . . . . ?
Al1 N81 C86 C85 176.6(8) . . . . ?
